data_4507394
loop_
_publ_author_name
'Sreevidya, Thekku Veedu'
'Cao, Deng-Ke'
'Lavy, Tali'
'Botoshansky, Mark'
'Kaftory, Menahem'

_publ_section_title
;
 Unexpected Molecular Flip in Solid-State Photodimerization
;
_journal_issue 2
_journal_name_full 'Crystal Growth &amp; Design'
_journal_page_first 936
_journal_paper_doi 10.1021/cg3016707
_journal_volume 13
_journal_year 2013
_chemical_formula_moiety 'C30 H22 O2, 2(C5 H5 N O)'
_chemical_formula_sum 'C40 H32 N2 O4'
_chemical_formula_weight 604.68
_chemical_name_systematic
; 
 1,1,6,6-Tetraphenyl-2,4-hexadiyne-1,6-diol : 2(2(1H)-pyridone) 
;
_space_group_IT_number 2
_symmetry_cell_setting triclinic
_symmetry_space_group_name_Hall '-P 1'
_symmetry_space_group_name_H-M 'P -1'
_atom_sites_solution_hydrogens geom
_atom_sites_solution_primary direct
_atom_sites_solution_secondary difmap
_audit_creation_method SHELXL-97
_cell_angle_alpha 84.97(2)
_cell_angle_beta 75.54(2)
_cell_angle_gamma 81.31(2)
_cell_formula_units_Z 1
_cell_length_a 7.7750(10)
_cell_length_b 8.0580(10)
_cell_length_c 13.462(2)
_cell_measurement_reflns_used 8754
_cell_measurement_temperature 293(2)
_cell_measurement_theta_max 25.32
_cell_measurement_theta_min 2.06
_cell_volume 806.2(2)
_computing_cell_refinement 'DENZO HKL2000 (Otwinowski & Minor 1997)'
_computing_data_collection 'Collect (Nonius, 2006)'
_computing_data_reduction 'DENZO HKL2000 (Otwinowski & Minor 1997)'
_computing_molecular_graphics 'Ortep-3 for Windows (Farrugia, 1999)'
_computing_structure_refinement 'SHELXL-97 (Sheldrick, 1997)'
_computing_structure_solution 'SHELXS-97 (Sheldrick, 1990)'
_diffrn_ambient_temperature 293(2)
_diffrn_measured_fraction_theta_full 0.997
_diffrn_measured_fraction_theta_max 0.997
_diffrn_measurement_device_type 'Nonius KappaCCD'
_diffrn_measurement_method 'phi- and omega-scans'
_diffrn_radiation_monochromator graphite
_diffrn_radiation_source 'fine-focus sealed tube'
_diffrn_radiation_type MoK\a
_diffrn_radiation_wavelength 0.71073
_diffrn_reflns_av_R_equivalents 0.052
_diffrn_reflns_av_sigmaI/netI 0.0429
_diffrn_reflns_limit_h_max 9
_diffrn_reflns_limit_h_min 0
_diffrn_reflns_limit_k_max 9
_diffrn_reflns_limit_k_min -9
_diffrn_reflns_limit_l_max 16
_diffrn_reflns_limit_l_min -15
_diffrn_reflns_number 8754
_diffrn_reflns_theta_full 25.02
_diffrn_reflns_theta_max 25.02
_diffrn_reflns_theta_min 1.56
_diffrn_standards_decay_% none
_diffrn_standards_number none
_exptl_absorpt_coefficient_mu 0.080
_exptl_absorpt_correction_type none
_exptl_absorpt_process_details none
_exptl_crystal_colour colorless
_exptl_crystal_density_diffrn 1.237
_exptl_crystal_density_method 'not measured'
_exptl_crystal_description plate
_exptl_crystal_F_000 318
_exptl_crystal_size_max 0.30
_exptl_crystal_size_mid 0.20
_exptl_crystal_size_min 0.01
_refine_diff_density_max 0.202
_refine_diff_density_min -0.215
_refine_diff_density_rms 0.033
_refine_ls_extinction_method none
_refine_ls_goodness_of_fit_ref 0.899
_refine_ls_hydrogen_treatment constr
_refine_ls_matrix_type full
_refine_ls_number_parameters 225
_refine_ls_number_reflns 2842
_refine_ls_number_restraints 0
_refine_ls_restrained_S_all 0.899
_refine_ls_R_factor_all 0.0757
_refine_ls_R_factor_gt 0.0461
_refine_ls_shift/su_max 0.000
_refine_ls_shift/su_mean 0.000
_refine_ls_structure_factor_coef Fsqd
_refine_ls_weighting_details 'calc w=1/[\s^2^(Fo^2^)+(0.0773P)^2^+0.1943P] where P=(Fo^2^+2Fc^2^)/3'
_refine_ls_weighting_scheme calc
_refine_ls_wR_factor_gt 0.1181
_refine_ls_wR_factor_ref 0.1311
_reflns_number_gt 1983
_reflns_number_total 2842
_reflns_threshold_expression >2sigma(I)
_cod_data_source_file cg3016707_si_004.cif
_cod_data_source_block I-c_4hrs
_cod_original_cell_volume 806.23(19)
_cod_database_code 4507394

loop_
_symmetry_equiv_pos_as_xyz
'x, y, z'
'-x, -y, -z'

loop_
_atom_site_label
_atom_site_type_symbol
_atom_site_fract_x
_atom_site_fract_y
_atom_site_fract_z
_atom_site_U_iso_or_equiv
_atom_site_adp_type
_atom_site_occupancy
_atom_site_symmetry_multiplicity
_atom_site_calc_flag
_atom_site_refinement_flags
O1 O 0.35460(15) 1.07985(16) 0.23506(9) 0.0408(3) Uani 1 1 d .
H1 H 0.4219 1.0299 0.2693 0.049 Uiso 1 1 calc R
C1 C 0.0390(2) 0.9982(2) 0.44781(13) 0.0399(4) Uani 1 1 d .
C2 C 0.1061(2) 0.9942(2) 0.35818(13) 0.0385(4) Uani 1 1 d .
C3 C 0.2031(2) 0.9945(2) 0.24814(12) 0.0319(4) Uani 1 1 d .
C4 C 0.0851(2) 1.0880(2) 0.17986(12) 0.0319(4) Uani 1 1 d .
C5 C -0.0988(3) 1.1149(3) 0.21198(15) 0.0501(5) Uani 1 1 d .
H5 H -0.1548 1.0811 0.2785 0.060 Uiso 1 1 calc R
C6 C -0.2013(3) 1.1921(3) 0.14593(19) 0.0685(7) Uani 1 1 d .
H6 H -0.3256 1.2097 0.1686 0.082 Uiso 1 1 calc R
C7 C -0.1218(3) 1.2425(3) 0.04817(17) 0.0614(6) Uani 1 1 d .
H7 H -0.1912 1.2945 0.0042 0.074 Uiso 1 1 calc R
C8 C 0.0610(3) 1.2161(3) 0.01518(16) 0.0572(6) Uani 1 1 d .
H8 H 0.1159 1.2505 -0.0515 0.069 Uiso 1 1 calc R
C9 C 0.1645(3) 1.1387(2) 0.08042(13) 0.0440(5) Uani 1 1 d .
H9 H 0.2886 1.1206 0.0571 0.053 Uiso 1 1 calc R
C10 C 0.2594(2) 0.8129(2) 0.21454(11) 0.0314(4) Uani 1 1 d .
C11 C 0.4290(2) 0.7644(2) 0.15424(14) 0.0429(5) Uani 1 1 d .
H11 H 0.5108 0.8414 0.1352 0.052 Uiso 1 1 calc R
C12 C 0.4772(3) 0.6020(3) 0.12218(15) 0.0526(5) Uani 1 1 d .
H12 H 0.5920 0.5702 0.0824 0.063 Uiso 1 1 calc R
C13 C 0.3582(3) 0.4879(3) 0.14823(15) 0.0542(6) Uani 1 1 d .
H13 H 0.3919 0.3787 0.1267 0.065 Uiso 1 1 calc R
C14 C 0.1882(3) 0.5352(2) 0.20651(16) 0.0557(6) Uani 1 1 d .
H14 H 0.1061 0.4584 0.2236 0.067 Uiso 1 1 calc R
C15 C 0.1393(3) 0.6972(2) 0.23977(14) 0.0451(5) Uani 1 1 d .
H15 H 0.0243 0.7284 0.2795 0.054 Uiso 1 1 calc R
O2 O 0.4619(2) 0.0707(3) 0.62422(12) 0.0809(6) Uani 1 1 d .
N1A N 0.3794(3) 0.2124(3) 0.48920(16) 0.0592(7) Uani 0.895(5) 1 d P
H1NA H 0.4193 0.1242 0.4545 0.071 Uiso 0.895(5) 1 d PR
C16A C 0.3950(3) 0.2043(4) 0.5876(2) 0.0547(7) Uani 0.895(5) 1 d P
C17A C 0.3312(4) 0.3544(4) 0.6398(2) 0.0681(9) Uani 0.895(5) 1 d P
H17A H 0.3388 0.3573 0.7074 0.082 Uiso 0.895(5) 1 d PR
C18 C 0.2599(3) 0.4970(4) 0.5922(2) 0.0817(8) Uani 1 1 d .
H18A H 0.2188 0.5945 0.6279 0.098 Uiso 0.895(5) 1 d PR
C19 C 0.2474(4) 0.4962(4) 0.4914(2) 0.0850(8) Uani 1 1 d .
H19A H 0.1979 0.5908 0.4584 0.102 Uiso 0.895(5) 1 d PR
C20A C 0.3084(4) 0.3514(4) 0.4419(2) 0.0734(9) Uani 0.895(5) 1 d P
H20A H 0.3004 0.3467 0.3745 0.088 Uiso 0.895(5) 1 d PR
N1B N 0.451(3) 0.288(3) 0.4668(18) 0.078(7) Uiso 0.105(5) 1 d P
H1NB H 0.4700 0.1993 0.4326 0.094 Uiso 0.105(5) 1 d PR
C16B C 0.457(4) 0.279(4) 0.566(2) 0.064(7) Uiso 0.105(5) 1 d P
C17B C 0.416(3) 0.441(3) 0.6160(19) 0.066(7) Uiso 0.105(5) 1 d P
H17B H 0.3871 0.4186 0.6905 0.079 Uiso 0.105(5) 1 d PR
C20B C 0.416(3) 0.457(3) 0.4155(19) 0.072(8) Uiso 0.105(5) 1 d P
H20B H 0.3849 0.4399 0.3514 0.086 Uiso 0.105(5) 1 d PR
H18B H 0.1606 0.5365 0.6419 0.086 Uiso 0.11 1 d P
H19B H 0.1382 0.5198 0.4735 0.086 Uiso 0.11 1 d P

loop_
_atom_site_aniso_label
_atom_site_aniso_U_11
_atom_site_aniso_U_22
_atom_site_aniso_U_33
_atom_site_aniso_U_23
_atom_site_aniso_U_13
_atom_site_aniso_U_12
O1 0.0428(7) 0.0421(8) 0.0411(7) 0.0006(6) -0.0153(5) -0.0102(5)
C1 0.0486(10) 0.0396(11) 0.0289(9) -0.0046(8) -0.0069(8) -0.0004(8)
C2 0.0480(10) 0.0358(10) 0.0299(10) -0.0042(8) -0.0081(8) -0.0005(8)
C3 0.0362(9) 0.0344(10) 0.0236(8) -0.0011(7) -0.0051(7) -0.0041(7)
C4 0.0425(10) 0.0243(9) 0.0286(9) -0.0040(7) -0.0093(7) -0.0010(7)
C5 0.0430(11) 0.0518(13) 0.0467(11) 0.0083(9) -0.0048(9) 0.0042(9)
C6 0.0465(12) 0.0802(18) 0.0723(16) 0.0095(13) -0.0190(11) 0.0119(11)
C7 0.0692(15) 0.0588(15) 0.0580(14) 0.0070(11) -0.0313(12) 0.0070(11)
C8 0.0751(15) 0.0589(14) 0.0373(11) 0.0094(10) -0.0197(10) -0.0045(11)
C9 0.0487(11) 0.0501(12) 0.0311(10) 0.0042(8) -0.0088(8) -0.0046(9)
C10 0.0421(9) 0.0300(9) 0.0214(8) 0.0014(7) -0.0105(7) 0.0005(7)
C11 0.0429(10) 0.0460(12) 0.0376(10) -0.0071(8) -0.0068(8) -0.0008(8)
C12 0.0568(12) 0.0499(13) 0.0470(12) -0.0154(10) -0.0135(9) 0.0146(10)
C13 0.0839(15) 0.0323(11) 0.0470(12) -0.0073(9) -0.0254(11) 0.0098(10)
C14 0.0796(15) 0.0326(11) 0.0558(13) 0.0025(10) -0.0157(11) -0.0141(10)
C15 0.0518(11) 0.0365(11) 0.0424(11) 0.0004(8) -0.0037(8) -0.0062(9)
O2 0.0826(12) 0.1085(15) 0.0566(10) 0.0021(10) -0.0360(9) 0.0005(10)
N1A 0.0670(14) 0.0650(15) 0.0518(13) 0.0073(11) -0.0293(11) -0.0091(12)
C16A 0.0450(14) 0.0697(19) 0.0554(15) 0.0105(14) -0.0240(11) -0.0141(14)
C17A 0.0634(17) 0.085(2) 0.0610(17) -0.0092(15) -0.0212(13) -0.0116(16)
C18 0.0625(16) 0.087(2) 0.094(2) -0.0133(17) -0.0139(14) -0.0106(14)
C19 0.0774(19) 0.090(2) 0.089(2) 0.0121(17) -0.0329(16) -0.0054(16)
C20A 0.085(2) 0.077(2) 0.0642(18) 0.0149(16) -0.0368(15) -0.0083(16)

loop_
_atom_type_symbol
_atom_type_description
_atom_type_scat_dispersion_real
_atom_type_scat_dispersion_imag
_atom_type_scat_source
C C 0.0033 0.0016 'International Tables Vol C Tables 4.2.6.8 and 6.1.1.4'
H H 0.0000 0.0000 'International Tables Vol C Tables 4.2.6.8 and 6.1.1.4'
N N 0.0061 0.0033 'International Tables Vol C Tables 4.2.6.8 and 6.1.1.4'
O O 0.0106 0.0060 'International Tables Vol C Tables 4.2.6.8 and 6.1.1.4'

loop_
_geom_angle_atom_site_label_1
_geom_angle_atom_site_label_2
_geom_angle_atom_site_label_3
_geom_angle
_geom_angle_site_symmetry_1
_geom_angle_site_symmetry_3
C3 O1 H1 109.5 . .
C2 C1 C1 179.7(3) . 2_576
C1 C2 C3 175.17(18) . .
O1 C3 C2 108.57(13) . .
O1 C3 C10 111.06(13) . .
C2 C3 C10 109.82(14) . .
O1 C3 C4 107.64(14) . .
C2 C3 C4 111.27(14) . .
C10 C3 C4 108.46(12) . .
C5 C4 C9 118.47(16) . .
C5 C4 C3 122.28(15) . .
C9 C4 C3 119.13(15) . .
C4 C5 C6 120.51(19) . .
C4 C5 H5 119.7 . .
C6 C5 H5 119.7 . .
C7 C6 C5 120.6(2) . .
C7 C6 H6 119.7 . .
C5 C6 H6 119.7 . .
C6 C7 C8 119.5(2) . .
C6 C7 H7 120.3 . .
C8 C7 H7 120.3 . .
C7 C8 C9 120.4(2) . .
C7 C8 H8 119.8 . .
C9 C8 H8 119.8 . .
C4 C9 C8 120.57(18) . .
C4 C9 H9 119.7 . .
C8 C9 H9 119.7 . .
C15 C10 C11 118.68(16) . .
C15 C10 C3 120.67(15) . .
C11 C10 C3 120.58(15) . .
C12 C11 C10 120.28(19) . .
C12 C11 H11 119.9 . .
C10 C11 H11 119.9 . .
C13 C12 C11 120.69(19) . .
C13 C12 H12 119.7 . .
C11 C12 H12 119.7 . .
C12 C13 C14 119.67(18) . .
C12 C13 H13 120.2 . .
C14 C13 H13 120.2 . .
C13 C14 C15 120.02(19) . .
C13 C14 H14 120.0 . .
C15 C14 H14 120.0 . .
C10 C15 C14 120.65(18) . .
C10 C15 H15 119.7 . .
C14 C15 H15 119.7 . .
C16A O2 C16B 23.4(8) . .
N1B N1A C16A 95.8(16) . .
N1B N1A C20A 64.7(16) . .
C16A N1A C20A 124.0(3) . .
N1B N1A C16B 62.9(19) . .
C16A N1A C16B 32.9(12) . .
C20A N1A C16B 104.3(11) . .
N1B N1A H1NA 109.2 . .
C16A N1A H1NA 117.8 . .
C20A N1A H1NA 118.2 . .
C16B N1A H1NA 128.3 . .
N1B N1A H1NB 58.0 . .
C16A N1A H1NB 126.4 . .
C20A N1A H1NB 88.5 . .
C16B N1A H1NB 105.1 . .
H1NA N1A H1NB 51.7 . .
C16B C16A O2 119.5(18) . .
C16B C16A N1A 82.7(18) . .
O2 C16A N1A 119.2(3) . .
C16B C16A C17A 66.8(18) . .
O2 C16A C17A 125.6(2) . .
N1A C16A C17A 115.1(3) . .
C16B C16A N1B 52(2) . .
O2 C16A N1B 128.4(8) . .
N1A C16A N1B 31.0(9) . .
C17A C16A N1B 98.8(9) . .
C16B C16A C17B 39.3(19) . .
O2 C16A C17B 128.1(7) . .
N1A C16A C17B 105.3(7) . .
C17A C16A C17B 27.7(7) . .
N1B C16A C17B 79.7(12) . .
C17B C17A C16B 77.4(19) . .
C17B C17A C18 65.8(14) . .
C16B C17A C18 104.8(12) . .
C17B C17A C16A 111.8(14) . .
C16B C17A C16A 34.5(13) . .
C18 C17A C16A 121.4(3) . .
C17B C17A H17A 91.7 . .
C16B C17A H17A 125.1 . .
C18 C17A H17A 119.3 . .
C16A C17A H17A 119.3 . .
C17B C17A H17B 55.2 . .
C16B C17A H17B 112.5 . .
C18 C17A H17B 96.7 . .
C16A C17A H17B 131.5 . .
H17A C17A H17B 36.6 . .
C17B C18 C17A 43.8(12) . .
C17B C18 C19 119.5(11) . .
C17A C18 C19 120.5(3) . .
C17B C18 H18A 103.8 . .
C17A C18 H18A 119.9 . .
C19 C18 H18A 119.6 . .
C17B C18 H18B 120.8 . .
C17A C18 H18B 102.9 . .
C19 C18 H18B 119.6 . .
H18A C18 H18B 43.2 . .
C20A C19 C18 117.8(3) . .
C20A C19 C20B 52.8(10) . .
C18 C19 C20B 115.9(10) . .
C20A C19 H19A 120.5 . .
C18 C19 H19A 121.6 . .
C20B C19 H19A 99.5 . .
C20A C19 H19B 97.9 . .
C18 C19 H19B 121.8 . .
C20B C19 H19B 122.3 . .
H19A C19 H19B 49.2 . .
N1B C20A C20B 72.9(17) . .
N1B C20A N1A 38.8(13) . .
C20B C20A N1A 111.6(12) . .
N1B C20A C19 107.5(12) . .
C20B C20A C19 67.8(11) . .
N1A C20A C19 121.2(3) . .
N1B C20A H20A 119.3 . .
C20B C20A H20A 91.3 . .
N1A C20A H20A 119.1 . .
C19 C20A H20A 119.8 . .
N1B C20A H20B 98.2 . .
C20B C20A H20B 42.9 . .
N1A C20A H20B 129.4 . .
C19 C20A H20B 91.4 . .
H20A C20A H20B 48.5 . .
N1A N1B C20A 76.5(19) . .
N1A N1B C16B 82(2) . .
C20A N1B C16B 120(2) . .
N1A N1B C20B 130(3) . .
C20A N1B C20B 53.5(14) . .
C16B N1B C20B 119(2) . .
N1A N1B C16A 53.2(13) . .
C20A N1B C16A 107.9(17) . .
C16B N1B C16A 28.6(13) . .
C20B N1B C16A 135.5(19) . .
N1A N1B H1NA 35.1 . .
C20A N1B H1NA 91.5 . .
C16B N1B H1NA 101.6 . .
C20B N1B H1NA 135.6 . .
C16A N1B H1NA 75.8 . .
N1A N1B H1NB 62.8 . .
C20A N1B H1NB 96.9 . .
C16B N1B H1NB 121.3 . .
C20B N1B H1NB 120.2 . .
C16A N1B H1NB 100.5 . .
H1NA N1B H1NB 28.2 . .
C16A C16B C17A 79(2) . .
C16A C16B N1B 100(3) . .
C17A C16B N1B 124(2) . .
C16A C16B C17B 120(3) . .
C17A C16B C17B 41.8(13) . .
N1B C16B C17B 115(2) . .
C16A C16B N1A 64.4(17) . .
C17A C16B N1A 112.1(18) . .
N1B C16B N1A 35.3(13) . .
C17B C16B N1A 132(2) . .
C16A C16B O2 37.1(14) . .
C17A C16B O2 97.6(17) . .
N1B C16B O2 114(2) . .
C17B C16B O2 129(2) . .
N1A C16B O2 85.6(14) . .
C17A C17B C18 70.4(16) . .
C17A C17B C16B 60.8(17) . .
C18 C17B C16B 98.9(18) . .
C17A C17B C20B 166(2) . 2_666
C18 C17B C20B 123(2) . 2_666
C16B C17B C20B 111(2) . 2_666
C17A C17B C16A 40.5(10) . .
C18 C17B C16A 90.7(14) . .
C16B C17B C16A 20.4(12) . .
C20B C17B C16A 130.0(16) 2_666 .
C17A C17B H17A 41.8 . .
C18 C17B H17A 94.5 . .
C16B C17B H17A 88.6 . .
C20B C17B H17A 132.0 2_666 .
C16A C17B H17A 70.6 . .
C17A C17B H17B 66.8 . .
C18 C17B H17B 105.9 . .
C16B C17B H17B 108.4 . .
C20B C17B H17B 108.7 2_666 .
C16A C17B H17B 93.1 . .
H17A C17B H17B 25.2 . .
C20A C20B C19 59.5(11) . .
C20A C20B N1B 53.7(14) . .
C19 C20B N1B 91.3(17) . .
C20A C20B C17B 168(2) . 2_666
C19 C20B C17B 128.9(19) . 2_666
N1B C20B C17B 115(2) . 2_666
C20A C20B H20B 76.5 . .
C19 C20B H20B 106.5 . .
N1B C20B H20B 107.1 . .
C17B C20B H20B 106.3 2_666 .

loop_
_geom_bond_atom_site_label_1
_geom_bond_atom_site_label_2
_geom_bond_distance
_geom_bond_site_symmetry_2
O1 C3 1.418(2) .
O1 H1 0.8200 .
C1 C2 1.190(2) .
C1 C1 1.386(3) 2_576
C2 C3 1.485(2) .
C3 C10 1.536(2) .
C3 C4 1.531(2) .
C4 C5 1.376(3) .
C4 C9 1.381(2) .
C5 C6 1.385(3) .
C5 H5 0.9300 .
C6 C7 1.362(3) .
C6 H6 0.9300 .
C7 C8 1.368(3) .
C7 H7 0.9300 .
C8 C9 1.383(3) .
C8 H8 0.9300 .
C9 H9 0.9300 .
C10 C15 1.381(2) .
C10 C11 1.384(2) .
C11 C12 1.381(3) .
C11 H11 0.9300 .
C12 C13 1.365(3) .
C12 H12 0.9300 .
C13 C14 1.375(3) .
C13 H13 0.9300 .
C14 C15 1.384(3) .
C14 H14 0.9300 .
C15 H15 0.9300 .
O2 C16A 1.241(3) .
O2 C16B 1.79(3) .
N1A N1B 0.87(3) .
N1A C16A 1.355(3) .
N1A C20A 1.352(3) .
N1A C16B 1.49(3) .
N1A H1NA 0.8595 .
N1A H1NB 0.9014 .
C16A C16B 0.82(3) .
C16A C17A 1.413(4) .
C16A N1B 1.68(3) .
C16A C17B 2.02(3) .
C17A C17B 1.01(3) .
C17A C16B 1.32(3) .
C17A C18 1.376(4) .
C17A H17A 0.9294 .
C17A H17B 1.0962 .
C18 C17B 1.33(2) .
C18 C19 1.385(4) .
C18 H18A 0.9295 .
C18 H18B 0.9222 .
C19 C20A 1.357(4) .
C19 C20B 1.46(2) .
C19 H19A 0.9291 .
C19 H19B 0.9275 .
C20A N1B 1.26(2) .
C20A C20B 1.25(3) .
C20A H20A 0.9294 .
C20A H20B 1.3999 .
N1B C16B 1.34(3) .
N1B C20B 1.49(3) .
N1B H1NA 1.4104 .
N1B H1NB 0.8597 .
C16B C17B 1.48(4) .
C17B C20B 1.59(4) 2_666
C17B H17A 1.3931 .
C17B H17B 0.9796 .
C20B C17B 1.59(4) 2_666
C20B H20B 0.9795 .

loop_
_geom_torsion_atom_site_label_1
_geom_torsion_atom_site_label_2
_geom_torsion_atom_site_label_3
_geom_torsion_atom_site_label_4
_geom_torsion
_geom_torsion_site_symmetry_1
_geom_torsion_site_symmetry_4
C1 C1 C2 C3 -113(44) 2_576 .
C1 C2 C3 O1 -11(2) . .
C1 C2 C3 C10 111(2) . .
C1 C2 C3 C4 -129(2) . .
O1 C3 C4 C5 -139.32(17) . .
C2 C3 C4 C5 -20.5(2) . .
C10 C3 C4 C5 100.43(19) . .
O1 C3 C4 C9 44.6(2) . .
C2 C3 C4 C9 163.44(15) . .
C10 C3 C4 C9 -75.66(19) . .
C9 C4 C5 C6 -0.4(3) . .
C3 C4 C5 C6 -176.49(19) . .
C4 C5 C6 C7 0.0(4) . .
C5 C6 C7 C8 0.1(4) . .
C6 C7 C8 C9 0.1(3) . .
C5 C4 C9 C8 0.6(3) . .
C3 C4 C9 C8 176.84(17) . .
C7 C8 C9 C4 -0.5(3) . .
O1 C3 C10 C15 166.71(14) . .
C2 C3 C10 C15 46.6(2) . .
C4 C3 C10 C15 -75.20(19) . .
O1 C3 C10 C11 -16.4(2) . .
C2 C3 C10 C11 -136.51(16) . .
C4 C3 C10 C11 101.69(17) . .
C15 C10 C11 C12 -1.4(3) . .
C3 C10 C11 C12 -178.38(16) . .
C10 C11 C12 C13 0.9(3) . .
C11 C12 C13 C14 0.4(3) . .
C12 C13 C14 C15 -1.0(3) . .
C11 C10 C15 C14 0.8(3) . .
C3 C10 C15 C14 177.78(17) . .
C13 C14 C15 C10 0.4(3) . .
C16B O2 C16A N1A 99(2) . .
C16B O2 C16A C17A -81(2) . .
C16B O2 C16A N1B 63(2) . .
C16B O2 C16A C17B -47(2) . .
N1B N1A C16A C16B 3(3) . .
C20A N1A C16A C16B -60.2(19) . .
N1B N1A C16A O2 -116.8(16) . .
C20A N1A C16A O2 179.9(3) . .
C16B N1A C16A O2 -119.8(19) . .
N1B N1A C16A C17A 63.1(16) . .
C20A N1A C16A C17A -0.2(4) . .
C16B N1A C16A C17A 60.1(18) . .
C20A N1A C16A N1B -63.3(16) . .
C16B N1A C16A N1B -3(3) . .
N1B N1A C16A C17B 35.5(18) . .
C20A N1A C16A C17B -27.8(8) . .
C16B N1A C16A C17B 32.4(19) . .
C16B C16A C17A C17B -5(2) . .
O2 C16A C17A C17B 105.5(16) . .
N1A C16A C17A C17B -74.5(16) . .
N1B C16A C17A C17B -46.8(18) . .
O2 C16A C17A C16B 111(2) . .
N1A C16A C17A C16B -69(2) . .
N1B C16A C17A C16B -42(2) . .
C17B C16A C17A C16B 5(2) . .
C16B C16A C17A C18 69(2) . .
O2 C16A C17A C18 179.6(3) . .
N1A C16A C17A C18 -0.3(4) . .
N1B C16A C17A C18 27.4(10) . .
C17B C16A C17A C18 74.1(16) . .
C16B C17A C18 C17B -68.5(19) . .
C16A C17A C18 C17B -101.7(15) . .
C17B C17A C18 C19 102.3(15) . .
C16B C17A C18 C19 33.8(13) . .
C16A C17A C18 C19 0.6(4) . .
C17B C18 C19 C20A 50.6(15) . .
C17A C18 C19 C20A -0.4(4) . .
C17B C18 C19 C20B -9.1(18) . .
C17A C18 C19 C20B -60.1(12) . .
C16A N1A C20A N1B 79.3(17) . .
C16B N1A C20A N1B 50(2) . .
N1B N1A C20A C20B -3(2) . .
C16A N1A C20A C20B 76.7(13) . .
C16B N1A C20A C20B 47.6(17) . .
N1B N1A C20A C19 -79.0(17) . .
C16A N1A C20A C19 0.4(4) . .
C16B N1A C20A C19 -28.7(12) . .
C18 C19 C20A N1B -40.2(13) . .
C20B C19 C20A N1B 62.4(17) . .
C18 C19 C20A C20B -102.6(13) . .
C18 C19 C20A N1A -0.1(4) . .
C20B C19 C20A N1A 102.5(13) . .
C16A N1A N1B C20A -125.1(7) . .
C16B N1A N1B C20A -123.2(18) . .
C16A N1A N1B C16B -1.8(15) . .
C20A N1A N1B C16B 123.2(18) . .
C16A N1A N1B C20B -122(3) . .
C20A N1A N1B C20B 3(2) . .
C16B N1A N1B C20B -121(3) . .
C20A N1A N1B C16A 125.1(7) . .
C16B N1A N1B C16A 1.8(15) . .
C20B C20A N1B N1A 177(2) . .
C19 C20A N1B N1A 118.3(13) . .
C20B C20A N1B C16B 105(3) . .
N1A C20A N1B C16B -72(2) . .
C19 C20A N1B C16B 46(3) . .
N1A C20A N1B C20B -177(2) . .
C19 C20A N1B C20B -59.2(13) . .
C20B C20A N1B C16A 134(2) . .
N1A C20A N1B C16A -43.6(11) . .
C19 C20A N1B C16A 74.7(16) . .
C16B C16A N1B N1A -176(3) . .
O2 C16A N1B N1A 83.7(16) . .
C17A C16A N1B N1A -125.2(14) . .
C17B C16A N1B N1A -145.3(17) . .
C16B C16A N1B C20A -119(3) . .
O2 C16A N1B C20A 140.5(11) . .
N1A C16A N1B C20A 56.8(15) . .
C17A C16A N1B C20A -68.4(17) . .
C17B C16A N1B C20A -88.5(18) . .
O2 C16A N1B C16B -100(3) . .
N1A C16A N1B C16B 176(3) . .
C17A C16A N1B C16B 51(2) . .
C17B C16A N1B C16B 31(2) . .
C16B C16A N1B C20B -64(4) . .
O2 C16A N1B C20B -164(2) . .
N1A C16A N1B C20B 113(3) . .
C17A C16A N1B C20B -13(3) . .
C17B C16A N1B C20B -33(3) . .
O2 C16A C16B C17A -119.1(10) . .
N1A C16A C16B C17A 121.4(9) . .
N1B C16A C16B C17A 123(2) . .
C17B C16A C16B C17A -3.8(18) . .
O2 C16A C16B N1B 117.6(17) . .
N1A C16A C16B N1B -2.0(16) . .
C17A C16A C16B N1B -123(2) . .
C17B C16A C16B N1B -127(4) . .
O2 C16A C16B C17B -115(2) . .
N1A C16A C16B C17B 125(3) . .
C17A C16A C16B C17B 3.8(18) . .
N1B C16A C16B C17B 127(4) . .
O2 C16A C16B N1A 119.6(10) . .
C17A C16A C16B N1A -121.4(9) . .
N1B C16A C16B N1A 2.0(16) . .
C17B C16A C16B N1A -125(3) . .
N1A C16A C16B O2 -119.6(10) . .
C17A C16A C16B O2 119.1(10) . .
N1B C16A C16B O2 -117.6(17) . .
C17B C16A C16B O2 115(2) . .
C17B C17A C16B C16A 175(2) . .
C18 C17A C16B C16A -124.5(15) . .
C17B C17A C16B N1B -91(3) . .
C18 C17A C16B N1B -30(3) . .
C16A C17A C16B N1B 94(3) . .
C18 C17A C16B C17B 60.4(15) . .
C16A C17A C16B C17B -175(2) . .
C17B C17A C16B N1A -129(2) . .
C18 C17A C16B N1A -68(2) . .
C16A C17A C16B N1A 56.2(17) . .
C17B C17A C16B O2 143.0(18) . .
C18 C17A C16B O2 -156.6(8) . .
C16A C17A C16B O2 -32.1(11) . .
N1A N1B C16B C16A 3(3) . .
C20A N1B C16B C16A 72(3) . .
C20B N1B C16B C16A 134(3) . .
N1A N1B C16B C17A -80(3) . .
C20A N1B C16B C17A -10(4) . .
C20B N1B C16B C17A 51(4) . .
C16A N1B C16B C17A -83(3) . .
N1A N1B C16B C17B -127(2) . .
C20A N1B C16B C17B -58(3) . .
C20B N1B C16B C17B 4(4) . .
C16A N1B C16B C17B -130(4) . .
C20A N1B C16B N1A 69(2) . .
C20B N1B C16B N1A 131(3) . .
C16A N1B C16B N1A -3(3) . .
N1A N1B C16B O2 39(2) . .
C20A N1B C16B O2 108(3) . .
C20B N1B C16B O2 170.2(19) . .
C16A N1B C16B O2 35.9(14) . .
N1B N1A C16B C16A -177(3) . .
C20A N1A C16B C16A 132.1(14) . .
N1B N1A C16B C17A 119(3) . .
C16A N1A C16B C17A -65(2) . .
C20A N1A C16B C17A 67(2) . .
C16A N1A C16B N1B 177(3) . .
C20A N1A C16B N1B -51.3(19) . .
N1B N1A C16B C17B 75(3) . .
C16A N1A C16B C17B -109(4) . .
C20A N1A C16B C17B 23(3) . .
N1B N1A C16B O2 -145(2) . .
C16A N1A C16B O2 31.8(11) . .
C20A N1A C16B O2 163.8(6) . .
C16A O2 C16B C17A 59.9(18) . .
C16A O2 C16B N1B -73(2) . .
C16A O2 C16B C17B 91(3) . .
C16A O2 C16B N1A -51.9(16) . .
C16B C17A C17B C18 112.8(14) . .
C16A C17A C17B C18 115.8(7) . .
C18 C17A C17B C16B -112.8(14) . .
C16A C17A C17B C16B 3.0(14) . .
C16B C17A C17B C20B -55(10) . 2_666
C18 C17A C17B C20B -168(10) . 2_666
C16A C17A C17B C20B -52(10) . 2_666
C16B C17A C17B C16A -3.0(14) . .
C18 C17A C17B C16A -115.8(7) . .
C19 C18 C17B C17A -104.5(12) . .
C17A C18 C17B C16B 54.6(16) . .
C19 C18 C17B C16B -50(2) . .
C17A C18 C17B C20B 177(3) . 2_666
C19 C18 C17B C20B 72(2) . 2_666
C17A C18 C17B C16A 35.8(7) . .
C19 C18 C17B C16A -68.7(13) . .
C16A C16B C17B C17A -6(3) . .
N1B C16B C17B C17A 114(3) . .
N1A C16B C17B C17A 76(3) . .
O2 C16B C17B C17A -50(2) . .
C16A C16B C17B C18 -67(3) . .
C17A C16B C17B C18 -61.6(15) . .
N1B C16B C17B C18 52(3) . .
N1A C16B C17B C18 14(3) . .
O2 C16B C17B C18 -111(2) . .
C16A C16B C17B C20B 162(3) . 2_666
C17A C16B C17B C20B 168(3) . 2_666
N1B C16B C17B C20B -78(3) . 2_666
N1A C16B C17B C20B -116(3) . 2_666
O2 C16B C17B C20B 118(2) . 2_666
C17A C16B C17B C16A 6(3) . .
N1B C16B C17B C16A 120(4) . .
N1A C16B C17B C16A 81(3) . .
O2 C16B C17B C16A -44(2) . .
C16B C16A C17B C17A 173(4) . .
O2 C16A C17B C17A -95.8(15) . .
N1A C16A C17B C17A 115.3(13) . .
N1B C16A C17B C17A 133.0(17) . .
C16B C16A C17B C18 114(3) . .
O2 C16A C17B C18 -153.8(7) . .
N1A C16A C17B C18 57.2(13) . .
C17A C16A C17B C18 -58.1(13) . .
N1B C16A C17B C18 74.9(15) . .
O2 C16A C17B C16B 92(3) . .
N1A C16A C17B C16B -57(3) . .
C17A C16A C17B C16B -173(4) . .
N1B C16A C17B C16B -40(3) . .
C16B C16A C17B C20B -22(3) . 2_666
O2 C16A C17B C20B 70(2) . 2_666
N1A C16A C17B C20B -79(2) . 2_666
C17A C16A C17B C20B 166(3) . 2_666
N1B C16A C17B C20B -61(2) . 2_666
N1B C20A C20B C19 -117.8(13) . .
N1A C20A C20B C19 -116.1(6) . .
N1A C20A C20B N1B 1.7(14) . .
C19 C20A C20B N1B 117.8(13) . .
N1B C20A C20B C17B 19(10) . 2_666
N1A C20A C20B C17B 20(11) . 2_666
C19 C20A C20B C17B 137(11) . 2_666
C18 C19 C20B C20A 106.4(8) . .
C20A C19 C20B N1B -45.5(12) . .
C18 C19 C20B N1B 61.0(17) . .
C20A C19 C20B C17B -169(3) . 2_666
C18 C19 C20B C17B -63(3) . 2_666
N1A N1B C20B C20A -3(3) . .
C16B N1B C20B C20A -107(2) . .
C16A N1B C20B C20A -78(3) . .
N1A N1B C20B C19 46(3) . .
C20A N1B C20B C19 49.7(10) . .
C16B N1B C20B C19 -58(3) . .
C16A N1B C20B C19 -28(3) . .
N1A N1B C20B C17B -179(3) . 2_666
C20A N1B C20B C17B -176(2) . 2_666
C16B N1B C20B C17B 77(3) . 2_666
C16A N1B C20B C17B 106(3) . 2_666
